data_7702547
loop_
_publ_author_name
'Lawrence, Royston G.'
'Hamor, Thomas A.'
'Jones, Christopher J.'
'Paxton, Keith'
'Rowley, Natalie M.'

_publ_section_title
;
 Structural studies of some mono- and bi-nuclear heteroleptic
 trispyrazolyborate complexes containing eight-co-oordinated europium and
 gadolinium&#x2020;
;
_journal_issue 14
_journal_name_full 'Journal of the Chemical Society, Dalton Transactions'
_journal_page_first 2121
_journal_paper_doi 10.1039/b100896j
_journal_year 2001
_chemical_formula_sum 'C46 H40 B2 Eu2 N12 O8'
_chemical_formula_weight 1214.44
_space_group_IT_number 2
_space_group_name_Hall '-P 1'
_space_group_name_H-M_alt 'P -1'
_symmetry_cell_setting triclinic
_symmetry_space_group_name_H-M 'P -1'
_atom_sites_solution_hydrogens geom
_atom_sites_solution_primary direct
_atom_sites_solution_secondary difmap
_audit_creation_method SHELXL
_cell_angle_alpha 105.470(10)
_cell_angle_beta 102.25(2)
_cell_angle_gamma 75.64(2)
_cell_formula_units_Z 2
_cell_length_a 12.659(5)
_cell_length_b 17.638(8)
_cell_length_c 11.937(6)
_cell_measurement_reflns_used 15073
_cell_measurement_temperature 293(2)
_cell_measurement_theta_max 25.19
_cell_measurement_theta_min 1.22
_cell_volume 2457.8(19)
_computing_cell_refinement 'R-Axis II software'
_computing_data_collection 'R-Axis II software'
_computing_data_reduction TeXsan
_computing_molecular_graphics ORTEP
_computing_structure_refinement SHELXL-93
_computing_structure_solution TeXsan
_diffrn_ambient_temperature 293(2)
_diffrn_measurement_device 'Rigaku R-Axis II area detector'
_diffrn_measurement_method 'image-plate scans'
_diffrn_radiation_monochromator graphite
_diffrn_radiation_source 'rotating anode'
_diffrn_radiation_type MoKa
_diffrn_radiation_wavelength 0.7107
_diffrn_reflns_av_R_equivalents 0.0443
_diffrn_reflns_av_sigmaI/netI 0.0475
_diffrn_reflns_limit_h_max 14
_diffrn_reflns_limit_h_min -15
_diffrn_reflns_limit_k_max 19
_diffrn_reflns_limit_k_min -21
_diffrn_reflns_limit_l_max 14
_diffrn_reflns_limit_l_min -14
_diffrn_reflns_number 15073
_diffrn_reflns_theta_max 25.19
_diffrn_reflns_theta_min 1.22
_exptl_absorpt_coefficient_mu 2.593
_exptl_crystal_colour colourless
_exptl_crystal_density_diffrn 1.641
_exptl_crystal_description irregular
_exptl_crystal_F_000 1200
_exptl_crystal_size_max 0.45
_exptl_crystal_size_mid 0.3
_exptl_crystal_size_min 0.3
_refine_diff_density_max 0.530
_refine_diff_density_min -0.965
_refine_diff_density_rms '0.098 COMPOUND 5'
_refine_ls_extinction_method none
_refine_ls_goodness_of_fit_all 1.209
_refine_ls_goodness_of_fit_obs 1.212
_refine_ls_matrix_type full
_refine_ls_number_parameters 631
_refine_ls_number_reflns 7912
_refine_ls_number_restraints 0
_refine_ls_restrained_S_all 1.209
_refine_ls_restrained_S_obs 1.212
_refine_ls_R_factor_all 0.0456
_refine_ls_R_factor_obs 0.0409
_refine_ls_shift/esd_max 0.002
_refine_ls_shift/esd_mean 0.000
_refine_ls_structure_factor_coef Fsqd
_refine_ls_weighting_details 'w=1/[s^2^(Fo^2^)+( 0.0145P)^2^+7.2000P] where P=(Fo^2^+2Fc^2^)/3'
_refine_ls_weighting_scheme calc
_refine_ls_wR_factor_all 0.0887
_refine_ls_wR_factor_obs 0.0861
_reflns_number_observed 7454
_reflns_number_total 7912
_reflns_observed_criterion >2sigma(I)
_cod_data_source_file b100896j.txt
_cod_data_source_block roy4rn
_cod_depositor_comments
;
The following automatic conversions were performed:

data item '_refine_ls_weighting_scheme' value 'calc
w=1/[s^2^(Fo^2^)+( 0.0145P)^2^+7.2000P] where P=(Fo^2^+2Fc^2^)/3' was
changed to 'calc'. A new data item '_refine_ls_weighting_details' was
created with the value set to 'w=1/[s^2^(Fo^2^)+(
0.0145P)^2^+7.2000P] where P=(Fo^2^+2Fc^2^)/3'.

Automatic conversion script
Id: cif_fix_values 6909 2019-04-08 15:41:33Z antanas 
;
_cod_original_sg_symbol_H-M P-1
_cod_database_code 7702547

loop_
_symmetry_equiv_pos_as_xyz
'x, y, z'
'-x, -y, -z'

loop_
_atom_site_aniso_label
_atom_site_aniso_U_11
_atom_site_aniso_U_22
_atom_site_aniso_U_33
_atom_site_aniso_U_23
_atom_site_aniso_U_13
_atom_site_aniso_U_12
Eu1A 0.0290(2) 0.0272(2) 0.0436(2) 0.00587(13) 0.00169(13) -0.00175(12)
O1A 0.027(2) 0.043(2) 0.057(3) 0.007(2) 0.012(2) 0.002(2)
O2A 0.047(3) 0.035(2) 0.048(3) 0.004(2) -0.007(2) -0.007(2)
O3A 0.056(3) 0.035(3) 0.081(4) 0.014(2) 0.023(3) -0.005(2)
O4A 0.048(3) 0.039(2) 0.048(3) 0.010(2) -0.006(2) 0.001(2)
N1A 0.031(3) 0.032(3) 0.058(4) 0.009(2) 0.005(2) -0.002(2)
N2A 0.039(3) 0.034(3) 0.056(4) 0.008(2) 0.006(2) -0.005(2)
N3A 0.033(3) 0.038(3) 0.051(3) 0.010(2) -0.006(2) -0.010(2)
N4A 0.043(3) 0.037(3) 0.054(3) 0.007(2) 0.000(3) -0.013(2)
N5A 0.054(4) 0.040(3) 0.047(3) 0.009(3) 0.006(3) -0.007(3)
N6A 0.034(3) 0.040(3) 0.058(4) 0.022(3) -0.005(2) -0.005(2)
C1A 0.031(4) 0.054(4) 0.066(5) 0.021(4) 0.010(3) -0.002(3)
C2A 0.047(5) 0.053(4) 0.090(6) 0.019(4) 0.029(4) 0.006(4)
C3A 0.041(4) 0.038(4) 0.070(5) 0.009(3) 0.014(3) 0.014(3)
C4A 0.040(4) 0.063(4) 0.046(4) 0.014(3) -0.005(3) -0.016(3)
C5A 0.053(5) 0.065(5) 0.054(5) 0.008(4) -0.011(3) -0.026(4)
C6A 0.039(4) 0.043(4) 0.067(5) -0.003(3) 0.005(3) -0.018(3)
C7A 0.083(6) 0.068(5) 0.054(5) 0.011(4) 0.017(4) -0.022(4)
C8A 0.092(7) 0.097(7) 0.059(5) 0.036(5) 0.006(5) -0.033(5)
C9A 0.056(5) 0.062(5) 0.078(6) 0.041(5) -0.005(4) -0.015(4)
C10A 0.046(4) 0.039(4) 0.059(4) 0.020(3) 0.004(3) -0.008(3)
C11A 0.049(4) 0.057(4) 0.052(4) 0.019(3) 0.013(3) -0.012(3)
C12A 0.067(6) 0.087(6) 0.124(9) 0.038(6) 0.038(6) -0.019(5)
C13A 0.073(7) 0.133(10) 0.142(11) 0.051(9) 0.040(7) -0.028(7)
C14A 0.105(9) 0.138(10) 0.087(7) 0.040(7) 0.007(6) -0.081(8)
C15A 0.143(11) 0.089(7) 0.089(8) 0.003(6) 0.028(7) -0.069(8)
C16A 0.089(7) 0.058(5) 0.077(6) 0.005(4) 0.023(5) -0.030(5)
C17A 0.039(4) 0.032(3) 0.051(4) 0.014(3) -0.007(3) -0.009(3)
C18A 0.038(4) 0.030(3) 0.047(4) 0.012(3) -0.003(3) -0.006(3)
C19A 0.050(4) 0.047(4) 0.061(5) 0.018(3) 0.001(3) -0.012(3)
C20A 0.055(5) 0.070(5) 0.073(6) 0.029(5) -0.020(4) -0.017(4)
C21A 0.076(6) 0.068(5) 0.062(5) 0.028(4) -0.026(4) -0.039(5)
C22A 0.075(6) 0.061(5) 0.045(4) 0.009(4) -0.005(4) -0.022(4)
C23A 0.053(5) 0.050(4) 0.060(5) 0.010(4) 0.006(4) -0.009(3)
B1A 0.051(5) 0.023(3) 0.065(5) 0.009(3) 0.001(4) -0.007(3)
Eu1B 0.0285(2) 0.02868(15) 0.0290(2) 0.00861(11) 0.00356(11) -0.00804(11)
O1B 0.025(2) 0.040(2) 0.041(2) 0.008(2) 0.009(2) 0.001(2)
O2B 0.049(3) 0.053(3) 0.031(2) 0.015(2) -0.005(2) -0.022(2)
O3B 0.043(3) 0.034(2) 0.067(3) 0.016(2) 0.019(2) -0.004(2)
O4B 0.044(3) 0.041(2) 0.036(2) 0.007(2) 0.000(2) -0.018(2)
N1B 0.038(3) 0.040(3) 0.043(3) 0.009(2) 0.006(2) -0.013(2)
N2B 0.038(3) 0.045(3) 0.043(3) 0.011(2) 0.006(2) -0.018(2)
N3B 0.041(3) 0.038(3) 0.044(3) 0.018(2) -0.007(2) -0.013(2)
N4B 0.046(3) 0.036(3) 0.037(3) 0.014(2) 0.003(2) -0.009(2)
N5B 0.051(3) 0.038(3) 0.040(3) 0.006(2) 0.010(2) -0.017(2)
N6B 0.040(3) 0.031(3) 0.039(3) 0.005(2) 0.000(2) -0.010(2)
C1B 0.036(4) 0.055(4) 0.053(4) 0.005(3) 0.007(3) -0.008(3)
C2B 0.031(4) 0.063(5) 0.067(5) 0.009(4) 0.012(3) -0.013(3)
C3B 0.048(4) 0.062(4) 0.048(4) 0.009(3) 0.011(3) -0.030(4)
C4B 0.050(4) 0.047(4) 0.054(4) 0.021(3) -0.017(3) -0.012(3)
C5B 0.072(6) 0.057(4) 0.058(5) 0.029(4) -0.022(4) -0.010(4)
C6B 0.072(5) 0.050(4) 0.048(4) 0.025(3) -0.008(4) -0.015(4)
C7B 0.082(6) 0.052(4) 0.044(4) -0.001(3) 0.024(4) -0.018(4)
C8B 0.070(6) 0.047(4) 0.059(5) -0.014(4) 0.016(4) -0.006(4)
C9B 0.047(4) 0.035(3) 0.051(4) 0.004(3) 0.001(3) -0.010(3)
C10B 0.025(3) 0.035(3) 0.035(3) 0.007(2) -0.002(2) -0.001(2)
C11B 0.037(4) 0.035(3) 0.034(3) 0.010(3) 0.004(2) -0.004(3)
C12B 0.044(4) 0.049(4) 0.063(5) 0.022(3) 0.026(3) 0.002(3)
C13B 0.063(6) 0.058(5) 0.085(6) 0.025(4) 0.040(4) 0.021(4)
C14B 0.078(7) 0.039(4) 0.103(7) 0.017(4) 0.028(5) 0.011(4)
C15B 0.064(6) 0.045(4) 0.137(9) 0.036(5) 0.034(5) -0.001(4)
C16B 0.040(4) 0.042(4) 0.099(6) 0.023(4) 0.026(4) -0.005(3)
C17B 0.037(4) 0.028(3) 0.035(3) 0.007(2) 0.000(3) -0.004(2)
C18B 0.058(4) 0.034(3) 0.030(3) 0.008(3) -0.004(3) -0.012(3)
C19B 0.065(5) 0.055(4) 0.037(4) 0.015(3) 0.003(3) 0.003(4)
C20B 0.140(10) 0.061(5) 0.036(4) 0.012(4) 0.002(5) 0.010(6)
C21B 0.135(10) 0.093(7) 0.052(6) 0.017(5) -0.049(7) -0.032(7)
C22B 0.094(8) 0.119(9) 0.082(7) 0.033(6) -0.043(6) -0.057(7)
C23B 0.074(6) 0.091(6) 0.050(5) 0.023(4) -0.015(4) -0.043(5)
B1B 0.044(4) 0.032(3) 0.045(4) 0.013(3) 0.005(3) -0.015(3)

loop_
_atom_site_label
_atom_site_type_symbol
_atom_site_fract_x
_atom_site_fract_y
_atom_site_fract_z
_atom_site_U_iso_or_equiv
_atom_site_thermal_displace_type
_atom_site_occupancy
_atom_site_calc_flag
_atom_site_refinement_flags
Eu1A Eu 0.42912(2) 0.11309(2) 0.05414(3) 0.03503(9) Uani 1 d .
O1A O 0.5793(3) 0.0485(2) -0.0389(4) 0.0442(11) Uani 1 d .
O2A O 0.3413(4) 0.0523(2) -0.1276(4) 0.0470(11) Uani 1 d .
O3A O 0.3032(4) 0.0575(3) 0.1149(5) 0.0558(13) Uani 1 d .
O4A O 0.5544(4) 0.0634(2) 0.2076(4) 0.0490(11) Uani 1 d .
N1A N 0.2701(4) 0.2250(3) 0.0999(5) 0.0419(13) Uani 1 d .
N2A N 0.2683(4) 0.3038(3) 0.1029(5) 0.0440(13) Uani 1 d .
N3A N 0.5144(4) 0.2298(3) 0.1723(5) 0.0424(13) Uani 1 d .
N4A N 0.4711(4) 0.3072(3) 0.1650(5) 0.0455(13) Uani 1 d .
N5A N 0.4140(5) 0.2067(3) -0.0816(5) 0.0482(14) Uani 1 d .
N6A N 0.3882(4) 0.2878(3) -0.0477(5) 0.0442(13) Uani 1 d .
C1A C 0.1734(5) 0.2242(4) 0.1239(6) 0.050(2) Uani 1 d .
H1A H 0.1517(5) 0.1785(4) 0.1282(6) 0.060 Uiso 1 calc R
C2A C 0.1086(6) 0.3010(4) 0.1418(7) 0.063(2) Uani 1 d .
H2A H 0.0370(6) 0.3165(4) 0.1591(7) 0.076 Uiso 1 calc R
C3A C 0.1730(6) 0.3489(4) 0.1285(7) 0.053(2) Uani 1 d .
H3A H 0.1528(6) 0.4042(4) 0.1363(7) 0.064 Uiso 1 calc R
C4A C 0.6058(5) 0.2335(4) 0.2509(6) 0.050(2) Uani 1 d .
H4A H 0.6539(5) 0.1889(4) 0.2733(6) 0.060 Uiso 1 calc R
C5A C 0.6205(6) 0.3111(5) 0.2949(7) 0.059(2) Uani 1 d .
H5A H 0.6777(6) 0.3289(5) 0.3509(7) 0.071 Uiso 1 calc R
C6A C 0.5335(5) 0.3559(4) 0.2388(6) 0.052(2) Uani 1 d .
H6A H 0.5195(5) 0.4115(4) 0.2498(6) 0.062 Uiso 1 calc R
C7A C 0.4273(7) 0.1911(5) -0.1943(7) 0.067(2) Uani 1 d .
H7A H 0.4445(7) 0.1397(5) -0.2408(7) 0.081 Uiso 1 calc R
C8A C 0.4126(8) 0.2602(6) -0.2331(8) 0.077(3) Uani 1 d .
H8A H 0.4187(8) 0.2649(6) -0.3072(8) 0.092 Uiso 1 calc R
C9A C 0.3869(6) 0.3206(5) -0.1379(8) 0.063(2) Uani 1 d .
H9A H 0.3712(6) 0.3753(5) -0.1358(8) 0.075 Uiso 1 calc R
C10A C 0.6693(6) 0.0173(4) -0.0767(6) 0.047(2) Uani 1 d .
C11A C 0.7488(6) 0.0684(4) -0.0710(6) 0.050(2) Uani 1 d .
C12A C 0.8506(7) 0.0345(6) -0.1024(9) 0.085(3) Uani 1 d .
H12A H 0.8697(7) -0.0207(6) -0.1313(9) 0.103 Uiso 1 calc R
C13A C 0.9252(9) 0.0823(8) -0.0913(11) 0.107(4) Uani 1 d .
H13A H 0.9942(9) 0.0593(8) -0.1135(11) 0.128 Uiso 1 calc R
C14A C 0.8984(10) 0.1630(8) -0.0479(9) 0.098(4) Uani 1 d .
H14A H 0.9497(10) 0.1946(8) -0.0391(9) 0.118 Uiso 1 calc R
C15A C 0.7991(11) 0.1967(7) -0.0179(9) 0.101(4) Uani 1 d .
H15A H 0.7819(11) 0.2520(7) 0.0109(9) 0.121 Uiso 1 calc R
C16A C 0.7198(8) 0.1512(5) -0.0285(8) 0.072(2) Uani 1 d .
H16A H 0.6503(8) 0.1753(5) -0.0080(8) 0.086 Uiso 1 calc R
C17A C 0.3652(5) -0.0057(4) -0.2129(6) 0.0415(15) Uani 1 d .
C18A C 0.2911(5) -0.0043(3) -0.3282(6) 0.0394(14) Uani 1 d .
C19A C 0.1889(6) 0.0453(4) -0.3325(7) 0.053(2) Uani 1 d .
H19A H 0.1665(6) 0.0786(4) -0.2633(7) 0.063 Uiso 1 calc R
C20A C 0.1185(7) 0.0469(5) -0.4380(8) 0.067(2) Uani 1 d .
H20A H 0.0484(7) 0.0796(5) -0.4392(8) 0.081 Uiso 1 calc R
C21A C 0.1523(7) 0.0001(5) -0.5404(7) 0.068(2) Uani 1 d .
H21A H 0.1050(7) 0.0014(5) -0.6114(7) 0.081 Uiso 1 calc R
C22A C 0.2547(7) -0.0485(5) -0.5396(7) 0.062(2) Uani 1 d .
H22A H 0.2782(7) -0.0792(5) -0.6097(7) 0.074 Uiso 1 calc R
C23A C 0.3233(6) -0.0513(4) -0.4327(7) 0.056(2) Uani 1 d .
H23A H 0.3923(6) -0.0855(4) -0.4315(7) 0.067 Uiso 1 calc R
B1A B 0.3653(7) 0.3301(4) 0.0767(7) 0.048(2) Uani 1 d .
H1A' H 0.3478(7) 0.3884(4) 0.0842(7) 0.058 Uiso 1 calc R
Eu1B Eu 0.08547(2) 0.56204(2) 0.45292(2) 0.02805(8) Uani 1 d .
O1B O -0.0828(3) 0.5883(2) 0.5162(4) 0.0367(9) Uani 1 d .
O2B O 0.1417(4) 0.5529(3) 0.6488(4) 0.0428(10) Uani 1 d .
O3B O 0.2173(4) 0.4410(2) 0.4254(4) 0.0457(11) Uani 1 d .
O4B O -0.0202(3) 0.4931(2) 0.2893(4) 0.0400(10) Uani 1 d .
N1B N 0.2535(4) 0.5928(3) 0.4076(4) 0.0394(12) Uani 1 d .
N2B N 0.2593(4) 0.6674(3) 0.3982(5) 0.0401(12) Uani 1 d .
N3B N 0.0141(4) 0.6542(3) 0.3118(5) 0.0408(12) Uani 1 d .
N4B N 0.0598(4) 0.7167(3) 0.3140(4) 0.0390(12) Uani 1 d .
N5B N 0.0984(4) 0.7036(3) 0.5707(5) 0.0419(12) Uani 1 d .
N6B N 0.1276(4) 0.7596(3) 0.5293(4) 0.0374(12) Uani 1 d .
C1B C 0.3546(5) 0.5487(4) 0.4037(6) 0.050(2) Uani 1 d .
H1B H 0.3743(5) 0.4949(4) 0.4072(6) 0.059 Uiso 1 calc R
C2B C 0.4280(6) 0.5930(4) 0.3935(7) 0.053(2) Uani 1 d .
H2B H 0.5031(6) 0.5759(4) 0.3900(7) 0.064 Uiso 1 calc R
C3B C 0.3632(6) 0.6681(4) 0.3899(6) 0.049(2) Uani 1 d .
H3B H 0.3875(6) 0.7120(4) 0.3829(6) 0.059 Uiso 1 calc R
C4B C -0.0770(6) 0.6602(4) 0.2335(6) 0.052(2) Uani 1 d .
H4B H -0.1251(6) 0.6247(4) 0.2129(6) 0.062 Uiso 1 calc R
C5B C -0.0910(7) 0.7258(4) 0.1868(7) 0.064(2) Uani 1 d .
H5B H -0.1486(7) 0.7433(4) 0.1308(7) 0.077 Uiso 1 calc R
C6B C -0.0025(6) 0.7597(4) 0.2403(6) 0.056(2) Uani 1 d .
H6B H 0.0117(6) 0.8056(4) 0.2271(6) 0.068 Uiso 1 calc R
C7B C 0.0748(7) 0.7419(4) 0.6773(6) 0.058(2) Uani 1 d .
H7B H 0.0527(7) 0.7185(4) 0.7272(6) 0.070 Uiso 1 calc R
C8B C 0.0872(7) 0.8209(4) 0.7050(7) 0.064(2) Uani 1 d .
H8B H 0.0748(7) 0.8596(4) 0.7736(7) 0.077 Uiso 1 calc R
C9B C 0.1217(5) 0.8294(4) 0.6086(6) 0.046(2) Uani 1 d .
H9B H 0.1381(5) 0.8758(4) 0.5999(6) 0.055 Uiso 1 calc R
C10B C -0.1775(5) 0.6088(3) 0.5468(5) 0.0338(13) Uani 1 d .
C11B C -0.2418(5) 0.6915(3) 0.5492(5) 0.0357(13) Uani 1 d .
C12B C -0.3432(6) 0.7150(4) 0.5876(6) 0.050(2) Uani 1 d .
H12B H -0.3721(6) 0.6780(4) 0.6085(6) 0.060 Uiso 1 calc R
C13B C -0.4011(7) 0.7925(5) 0.5951(8) 0.068(2) Uani 1 d .
H13B H -0.4685(7) 0.8083(5) 0.6226(8) 0.082 Uiso 1 calc R
C14B C -0.3601(7) 0.8463(5) 0.5623(8) 0.075(3) Uani 1 d .
H14B H -0.3991(7) 0.8990(5) 0.5693(8) 0.091 Uiso 1 calc R
C15B C -0.2631(7) 0.8239(4) 0.5195(9) 0.078(3) Uani 1 d .
H15B H -0.2378(7) 0.8604(4) 0.4935(9) 0.094 Uiso 1 calc R
C16B C -0.2014(6) 0.7458(4) 0.5146(7) 0.057(2) Uani 1 d .
H16B H -0.1335(6) 0.7307(4) 0.4882(7) 0.069 Uiso 1 calc R
C17B C 0.1051(5) 0.5347(3) 0.7269(5) 0.0347(13) Uani 1 d .
C18B C 0.1698(6) 0.5489(4) 0.8490(5) 0.042(2) Uani 1 d .
C19B C 0.1247(7) 0.5471(4) 0.9446(6) 0.055(2) Uani 1 d .
H19B H 0.0552(7) 0.5352(4) 0.9345(6) 0.066 Uiso 1 calc R
C20B C 0.1880(10) 0.5639(5) 1.0571(7) 0.086(3) Uani 1 d .
H20B H 0.1572(10) 0.5662(5) 1.1224(7) 0.103 Uiso 1 calc R
C21B C 0.2901(11) 0.5765(6) 1.0739(9) 0.101(4) Uani 1 d .
H21B H 0.3309(11) 0.5845(6) 1.1491(9) 0.122 Uiso 1 calc R
C22B C 0.3347(9) 0.5778(7) 0.9792(10) 0.099(4) Uani 1 d .
H22B H 0.4055(9) 0.5878(7) 0.9906(10) 0.119 Uiso 1 calc R
C23B C 0.2746(7) 0.5642(5) 0.8665(7) 0.069(2) Uani 1 d .
H23B H 0.3050(7) 0.5654(5) 0.8027(7) 0.083 Uiso 1 calc R
B1B B 0.1612(6) 0.7379(4) 0.4059(6) 0.038(2) Uani 1 d .
H1B' H 0.1817(6) 0.7843(4) 0.3921(6) 0.046 Uiso 1 calc R

loop_
_atom_type_symbol
_atom_type_description
_atom_type_scat_dispersion_real
_atom_type_scat_dispersion_imag
_atom_type_scat_source
Eu Eu -0.1578 3.6682 'International Tables Vol C Tables 4.2.6.8 and 6.1.1.4'
B B 0.0013 0.0007 'International Tables Vol C Tables 4.2.6.8 and 6.1.1.4'
C C 0.0033 0.0016 'International Tables Vol C Tables 4.2.6.8 and 6.1.1.4'
H H 0.0000 0.0000 'International Tables Vol C Tables 4.2.6.8 and 6.1.1.4'
N N 0.0061 0.0033 'International Tables Vol C Tables 4.2.6.8 and 6.1.1.4'
O O 0.0106 0.0060 'International Tables Vol C Tables 4.2.6.8 and 6.1.1.4'

loop_
_geom_angle_atom_site_label_1
_geom_angle_atom_site_label_2
_geom_angle_atom_site_label_3
_geom_angle
_geom_angle_site_symmetry_1
_geom_angle_site_symmetry_3
O1A Eu1A O2A 79.7(2) . .
O1A Eu1A O4A 78.8(2) . .
O2A Eu1A O4A 133.73(15) . .
O1A Eu1A O3A 129.3(2) . .
O2A Eu1A O3A 79.4(2) . .
O4A Eu1A O3A 83.4(2) . .
O1A Eu1A N1A 153.8(2) . .
O2A Eu1A N1A 95.7(2) . .
O4A Eu1A N1A 120.2(2) . .
O3A Eu1A N1A 74.0(2) . .
O1A Eu1A N3A 94.7(2) . .
O2A Eu1A N3A 147.0(2) . .
O4A Eu1A N3A 75.4(2) . .
O3A Eu1A N3A 126.0(2) . .
N1A Eu1A N3A 75.2(2) . .
O1A Eu1A N5A 80.3(2) . .
O2A Eu1A N5A 74.6(2) . .
O4A Eu1A N5A 139.6(2) . .
O3A Eu1A N5A 135.7(2) . .
N1A Eu1A N5A 73.7(2) . .
N3A Eu1A N5A 72.3(2) . .
O1A Eu1A O1A 80.4(2) . 2_655
O2A Eu1A O1A 66.88(14) . 2_655
O4A Eu1A O1A 69.44(14) . 2_655
O3A Eu1A O1A 48.85(13) . 2_655
N1A Eu1A O1A 121.66(15) . 2_655
N3A Eu1A O1A 144.78(15) . 2_655
N5A Eu1A O1A 139.4(2) . 2_655
O1A Eu1A C10A 105.1(2) . 2_655
O2A Eu1A C10A 69.1(2) . 2_655
O4A Eu1A C10A 77.8(2) . 2_655
O3A Eu1A C10A 24.2(2) . 2_655
N1A Eu1A C10A 97.0(2) . 2_655
N3A Eu1A C10A 142.7(2) . 2_655
N5A Eu1A C10A 141.4(2) . 2_655
O1A Eu1A C10A 24.88(15) 2_655 2_655
O1A Eu1A Eu1A 45.23(11) . 2_655
O2A Eu1A Eu1A 67.19(10) . 2_655
O4A Eu1A Eu1A 68.54(11) . 2_655
O3A Eu1A Eu1A 84.04(11) . 2_655
N1A Eu1A Eu1A 154.50(12) . 2_655
N3A Eu1A Eu1A 129.49(12) . 2_655
N5A Eu1A Eu1A 116.61(13) . 2_655
O1A Eu1A Eu1A 35.20(8) 2_655 2_655
C10A Eu1A Eu1A 59.94(14) 2_655 2_655
C10A O1A Eu1A 172.0(4) . .
C10A O1A Eu1A 83.6(4) . 2_655
Eu1A O1A Eu1A 99.6(2) . 2_655
C17A O2A Eu1A 138.0(4) . .
C10A O3A Eu1A 104.9(4) 2_655 .
C17A O4A Eu1A 135.1(4) 2_655 .
C1A N1A N2A 106.0(5) . .
C1A N1A Eu1A 130.2(4) . .
N2A N1A Eu1A 123.8(4) . .
C3A N2A N1A 109.8(6) . .
C3A N2A B1A 127.8(6) . .
N1A N2A B1A 122.4(5) . .
C4A N3A N4A 104.6(5) . .
C4A N3A Eu1A 131.5(4) . .
N4A N3A Eu1A 123.9(4) . .
C6A N4A N3A 110.3(5) . .
C6A N4A B1A 127.9(6) . .
N3A N4A B1A 121.8(5) . .
C7A N5A N6A 105.2(6) . .
C7A N5A Eu1A 131.2(5) . .
N6A N5A Eu1A 123.6(4) . .
C9A N6A N5A 109.9(6) . .
C9A N6A B1A 128.7(6) . .
N5A N6A B1A 121.5(5) . .
N1A C1A C2A 110.5(6) . .
C3A C2A C1A 104.9(6) . .
N2A C3A C2A 108.8(6) . .
N3A C4A C5A 111.7(6) . .
C6A C5A C4A 104.7(6) . .
N4A C6A C5A 108.7(6) . .
N5A C7A C8A 112.0(8) . .
C9A C8A C7A 104.1(8) . .
N6A C9A C8A 108.8(7) . .
O1A C10A O3A 121.3(6) . 2_655
O1A C10A C11A 120.1(6) . .
O3A C10A C11A 118.5(6) 2_655 .
O1A C10A Eu1A 71.5(4) . 2_655
O3A C10A Eu1A 50.8(3) 2_655 2_655
C11A C10A Eu1A 162.9(5) . 2_655
C12A C11A C16A 120.2(8) . .
C12A C11A C10A 120.6(7) . .
C16A C11A C10A 119.2(7) . .
C11A C12A C13A 119.8(10) . .
C14A C13A C12A 120.4(10) . .
C15A C14A C13A 120.2(10) . .
C14A C15A C16A 121.8(10) . .
C11A C16A C15A 117.5(9) . .
O4A C17A O2A 125.0(6) 2_655 .
O4A C17A C18A 118.3(6) 2_655 .
O2A C17A C18A 116.7(5) . .
C19A C18A C23A 118.1(6) . .
C19A C18A C17A 120.1(6) . .
C23A C18A C17A 121.7(6) . .
C18A C19A C20A 121.2(8) . .
C21A C20A C19A 119.7(8) . .
C22A C21A C20A 120.7(7) . .
C21A C22A C23A 119.0(8) . .
C18A C23A C22A 121.3(7) . .
N6A B1A N2A 110.2(5) . .
N6A B1A N4A 108.3(6) . .
N2A B1A N4A 109.8(6) . .
O1B Eu1B O2B 78.97(15) . .
O1B Eu1B O4B 78.10(15) . .
O2B Eu1B O4B 134.71(14) . .
O1B Eu1B O3B 128.96(14) . .
O2B Eu1B O3B 81.0(2) . .
O4B Eu1B O3B 83.9(2) . .
O1B Eu1B N1B 157.3(2) . .
O2B Eu1B N1B 101.4(2) . .
O4B Eu1B N1B 114.3(2) . .
O3B Eu1B N1B 72.8(2) . .
O1B Eu1B N3B 92.9(2) . .
O2B Eu1B N3B 146.3(2) . .
O4B Eu1B N3B 73.3(2) . .
O3B Eu1B N3B 126.7(2) . .
N1B Eu1B N3B 74.1(2) . .
O1B Eu1B N5B 85.1(2) . .
O2B Eu1B N5B 73.9(2) . .
O4B Eu1B N5B 141.2(2) . .
O3B Eu1B N5B 132.4(2) . .
N1B Eu1B N5B 73.5(2) . .
N3B Eu1B N5B 72.9(2) . .
O1B Eu1B O1B 79.41(13) . 2_566
O2B Eu1B O1B 68.03(13) . 2_566
O4B Eu1B O1B 69.68(13) . 2_566
O3B Eu1B O1B 49.55(13) . 2_566
N1B Eu1B O1B 122.10(14) . 2_566
N3B Eu1B O1B 142.98(14) . 2_566
N5B Eu1B O1B 140.90(15) . 2_566
O1B Eu1B C10B 104.7(2) . 2_566
O2B Eu1B C10B 72.7(2) . 2_566
O4B Eu1B C10B 76.11(15) . 2_566
O3B Eu1B C10B 24.3(2) . 2_566
N1B Eu1B C10B 96.9(2) . 2_566
N3B Eu1B C10B 140.5(2) . 2_566
N5B Eu1B C10B 142.5(2) . 2_566
O1B Eu1B C10B 25.29(14) 2_566 2_566
O1B Eu1B Eu1B 44.12(10) . 2_566
O2B Eu1B Eu1B 67.83(10) . 2_566
O4B Eu1B Eu1B 68.46(11) . 2_566
O3B Eu1B Eu1B 84.84(11) . 2_566
N1B Eu1B Eu1B 156.73(12) . 2_566
N3B Eu1B Eu1B 126.51(12) . 2_566
N5B Eu1B Eu1B 119.95(12) . 2_566
O1B Eu1B Eu1B 35.29(8) 2_566 2_566
C10B Eu1B Eu1B 60.58(12) 2_566 2_566
C10B O1B Eu1B 174.4(4) . .
C10B O1B Eu1B 84.8(3) . 2_566
Eu1B O1B Eu1B 100.59(13) . 2_566
C17B O2B Eu1B 138.0(4) . .
C10B O3B Eu1B 105.4(3) 2_566 .
C17B O4B Eu1B 135.3(4) 2_566 .
C1B N1B N2B 105.8(5) . .
C1B N1B Eu1B 130.2(4) . .
N2B N1B Eu1B 123.4(4) . .
C3B N2B N1B 109.7(5) . .
C3B N2B B1B 127.5(5) . .
N1B N2B B1B 122.6(5) . .
C4B N3B N4B 105.5(5) . .
C4B N3B Eu1B 130.3(4) . .
N4B N3B Eu1B 123.7(3) . .
C6B N4B N3B 110.1(5) . .
C6B N4B B1B 127.2(5) . .
N3B N4B B1B 122.1(5) . .
C7B N5B N6B 104.6(5) . .
C7B N5B Eu1B 130.9(5) . .
N6B N5B Eu1B 124.4(4) . .
C9B N6B N5B 110.7(5) . .
C9B N6B B1B 128.9(5) . .
N5B N6B B1B 120.4(5) . .
N1B C1B C2B 111.7(7) . .
C3B C2B C1B 103.9(6) . .
N2B C3B C2B 108.9(6) . .
N3B C4B C5B 110.8(6) . .
C6B C5B C4B 105.0(6) . .
N4B C6B C5B 108.6(6) . .
N5B C7B C8B 111.8(7) . .
C9B C8B C7B 104.5(6) . .
N6B C9B C8B 108.4(6) . .
O3B C10B O1B 120.2(5) 2_566 .
O3B C10B C11B 119.9(5) 2_566 .
O1B C10B C11B 119.9(5) . .
O3B C10B Eu1B 50.3(3) 2_566 2_566
O1B C10B Eu1B 69.9(3) . 2_566
C11B C10B Eu1B 170.0(4) . 2_566
C16B C11B C12B 119.4(6) . .
C16B C11B C10B 120.7(6) . .
C12B C11B C10B 119.9(6) . .
C13B C12B C11B 120.3(7) . .
C14B C13B C12B 120.0(7) . .
C15B C14B C13B 120.8(7) . .
C14B C15B C16B 119.8(7) . .
C11B C16B C15B 119.5(7) . .
O4B C17B O2B 125.4(5) 2_566 .
O4B C17B C18B 118.1(6) 2_566 .
O2B C17B C18B 116.5(5) . .
C23B C18B C19B 119.8(6) . .
C23B C18B C17B 119.8(6) . .
C19B C18B C17B 120.4(6) . .
C18B C19B C20B 117.6(8) . .
C21B C20B C19B 122.7(10) . .
C20B C21B C22B 119.5(9) . .
C21B C22B C23B 120.2(10) . .
C18B C23B C22B 120.1(9) . .
N2B B1B N6B 109.6(5) . .
N2B B1B N4B 111.3(5) . .
N6B B1B N4B 107.9(5) . .

loop_
_geom_bond_atom_site_label_1
_geom_bond_atom_site_label_2
_geom_bond_distance
_geom_bond_site_symmetry_2
Eu1A O1A 2.300(4) .
Eu1A O2A 2.328(4) .
Eu1A O4A 2.361(4) .
Eu1A O3A 2.381(5) .
Eu1A N1A 2.483(5) .
Eu1A N3A 2.510(5) .
Eu1A N5A 2.555(6) .
Eu1A O1A 2.833(4) 2_655
Eu1A C10A 2.968(7) 2_655
Eu1A Eu1A 3.936(2) 2_655
O1A C10A 1.257(8) .
O1A Eu1A 2.833(4) 2_655
O2A C17A 1.263(7) .
O3A C10A 1.261(7) 2_655
O4A C17A 1.253(7) 2_655
N1A C1A 1.320(8) .
N1A N2A 1.375(7) .
N2A C3A 1.316(8) .
N2A B1A 1.531(9) .
N3A C4A 1.329(8) .
N3A N4A 1.358(7) .
N4A C6A 1.332(8) .
N4A B1A 1.557(9) .
N5A C7A 1.338(9) .
N5A N6A 1.354(7) .
N6A C9A 1.346(9) .
N6A B1A 1.527(10) .
C1A C2A 1.386(9) .
C2A C3A 1.369(10) .
C4A C5A 1.374(10) .
C5A C6A 1.350(10) .
C7A C8A 1.374(11) .
C8A C9A 1.368(12) .
C10A O3A 1.261(7) 2_655
C10A C11A 1.489(9) .
C10A Eu1A 2.968(7) 2_655
C11A C12A 1.365(11) .
C11A C16A 1.393(10) .
C12A C13A 1.379(13) .
C13A C14A 1.360(15) .
C14A C15A 1.330(15) .
C15A C16A 1.399(12) .
C17A O4A 1.253(7) 2_655
C17A C18A 1.494(8) .
C18A C19A 1.370(9) .
C18A C23A 1.381(9) .
C19A C20A 1.382(10) .
C20A C21A 1.367(12) .
C21A C22A 1.365(11) .
C22A C23A 1.388(10) .
Eu1B O1B 2.309(4) .
Eu1B O2B 2.332(4) .
Eu1B O4B 2.348(4) .
Eu1B O3B 2.355(4) .
Eu1B N1B 2.515(5) .
Eu1B N3B 2.526(5) .
Eu1B N5B 2.543(5) .
Eu1B O1B 2.782(4) 2_566
Eu1B C10B 2.950(6) 2_566
Eu1B Eu1B 3.9280(13) 2_566
O1B C10B 1.265(7) .
O1B Eu1B 2.782(4) 2_566
O2B C17B 1.267(7) .
O3B C10B 1.257(7) 2_566
O4B C17B 1.247(7) 2_566
N1B C1B 1.326(8) .
N1B N2B 1.371(7) .
N2B C3B 1.343(8) .
N2B B1B 1.522(9) .
N3B C4B 1.323(8) .
N3B N4B 1.359(7) .
N4B C6B 1.319(8) .
N4B B1B 1.552(8) .
N5B C7B 1.330(8) .
N5B N6B 1.370(7) .
N6B C9B 1.333(8) .
N6B B1B 1.543(9) .
C1B C2B 1.394(9) .
C2B C3B 1.380(10) .
C4B C5B 1.372(10) .
C5B C6B 1.358(10) .
C7B C8B 1.385(10) .
C8B C9B 1.368(10) .
C10B O3B 1.258(7) 2_566
C10B C11B 1.479(8) .
C10B Eu1B 2.950(6) 2_566
C11B C16B 1.377(9) .
C11B C12B 1.383(8) .
C12B C13B 1.371(9) .
C13B C14B 1.360(11) .
C14B C15B 1.358(11) .
C15B C16B 1.397(10) .
C17B O4B 1.247(7) 2_566
C17B C18B 1.503(8) .
C18B C23B 1.380(10) .
C18B C19B 1.391(10) .
C19B C20B 1.408(11) .
C20B C21B 1.330(15) .
C21B C22B 1.37(2) .
C22B C23B 1.390(11) .
